data_7061398
loop_
_publ_author_name
'Ahmed, Sayeed'
'Kumar, Akhilesh'
'Mukhopadhyay, Narottam'
'Lloret, Francesc'
'Mukherjee, Rabindranath'

_publ_section_title
;
 Heterobimetallic cyanide-bridged FeIII(\m-CN)MII complexes (M = Mn and
 Cu): synthesis, structure and magnetism
;
_journal_issue 16
_journal_name_full 'New Journal of Chemistry'
_journal_page_first 7711
_journal_page_last 7720
_journal_paper_doi 10.1039/D2NJ00126H
_journal_volume 46
_journal_year 2022
_chemical_formula_moiety 'C36 H34 B Cl Fe Mn N15, 3[C3H7NO], 3[H2O] '
_chemical_formula_sum 'C45 H61 B Cl Fe Mn N18 O6'
_chemical_formula_weight 1107.16
_chemical_name_systematic MnL1
_space_group_crystal_system triclinic
_space_group_IT_number 2
_space_group_name_Hall '-P 1'
_space_group_name_H-M_alt 'P -1'
_atom_sites_solution_hydrogens geom
_atom_sites_solution_primary dual
_audit_creation_date 2022-03-13
_audit_creation_method
;
Olex2 1.5
(compiled 2021.12.09 svn.r5202d8cf for OlexSys, GUI svn.r6439)
;
_audit_update_record
;
2022-03-12 deposited with the CCDC.	2022-03-23 downloaded from the CCDC.
;
_cell_angle_alpha 69.201(5)
_cell_angle_beta 75.879(6)
_cell_angle_gamma 78.786(5)
_cell_formula_units_Z 2
_cell_length_a 9.4725(18)
_cell_length_b 16.045(3)
_cell_length_c 17.654(3)
_cell_measurement_reflns_used 9887
_cell_measurement_temperature 100
_cell_measurement_theta_max 28.26
_cell_measurement_theta_min 2.34
_cell_volume 2415.2(8)
_computing_cell_refinement 'SAINT V8.38A (Bruker, 2018)'
_computing_data_collection 'SAINT V8.38A (Bruker, 2018)'
_computing_data_reduction 'SAINT V8.38A (Bruker, 2018)'
_computing_molecular_graphics 'Olex2 1.5 (Dolomanov et al., 2009)'
_computing_publication_material 'Olex2 1.5 (Dolomanov et al., 2009)'
_computing_structure_refinement 'SHELXL 2018/3 (Sheldrick, 2015)'
_computing_structure_solution 'SHELXT 2014/5 (Sheldrick, 2014)'
_diffrn_ambient_temperature 100
_diffrn_detector_area_resol_mean 7.9580
_diffrn_measured_fraction_theta_full 0.997
_diffrn_measured_fraction_theta_max 0.996
_diffrn_measurement_device_type 'Bruker APEX-II CCD'
_diffrn_measurement_method '\f and \w scans'
_diffrn_radiation_type MoK\a
_diffrn_radiation_wavelength 0.71073
_diffrn_reflns_av_R_equivalents 0.0490
_diffrn_reflns_av_unetI/netI 0.0507
_diffrn_reflns_Laue_measured_fraction_full 0.997
_diffrn_reflns_Laue_measured_fraction_max 0.996
_diffrn_reflns_limit_h_max 12
_diffrn_reflns_limit_h_min -12
_diffrn_reflns_limit_k_max 21
_diffrn_reflns_limit_k_min -21
_diffrn_reflns_limit_l_max 23
_diffrn_reflns_limit_l_min -23
_diffrn_reflns_number 38602
_diffrn_reflns_point_group_measured_fraction_full 0.997
_diffrn_reflns_point_group_measured_fraction_max 0.996
_diffrn_reflns_theta_full 25.242
_diffrn_reflns_theta_max 28.311
_diffrn_reflns_theta_min 2.615
_diffrn_source 'micro-focus sealed X-ray tube'
_diffrn_source_current 1.0
_diffrn_source_power 0.05
_diffrn_source_voltage 50.0
_diffrn_standards_number 0
_exptl_absorpt_coefficient_mu 0.687
_exptl_absorpt_correction_T_max 0.7457
_exptl_absorpt_correction_T_min 0.6644
_exptl_absorpt_correction_type empirical
_exptl_absorpt_process_details
;
SADABS-2016/2 (Bruker,2016/2) was used for absorption correction.
wR2(int) was 0.1465 before and 0.0593 after correction.
The Ratio of minimum to maximum transmission is 0.8910.
The \l/2 correction factor is Not present.
;
_exptl_crystal_colour 'clear orangish red'
_exptl_crystal_colour_lustre clear
_exptl_crystal_colour_modifier orangish
_exptl_crystal_colour_primary red
_exptl_crystal_density_diffrn 1.522
_exptl_crystal_density_method 'not measured'
_exptl_crystal_description block
_exptl_crystal_F_000 1156
_exptl_crystal_preparation 'Magnetic properties'
_exptl_crystal_recrystallization_method 'Vapour deposition'
_exptl_crystal_size_max 0.2
_exptl_crystal_size_mid 0.1
_exptl_crystal_size_min 0.05
_exptl_transmission_factor_max 0.746
_exptl_transmission_factor_min 0.664
_refine_diff_density_max 1.416
_refine_diff_density_min -0.853
_refine_diff_density_rms 0.073
_refine_ls_extinction_method none
_refine_ls_goodness_of_fit_ref 1.046
_refine_ls_hydrogen_treatment constr
_refine_ls_matrix_type full
_refine_ls_number_parameters 507
_refine_ls_number_reflns 11971
_refine_ls_number_restraints 1
_refine_ls_restrained_S_all 1.046
_refine_ls_R_factor_all 0.0581
_refine_ls_R_factor_gt 0.0455
_refine_ls_shift/su_max 0.001
_refine_ls_shift/su_mean 0.000
_refine_ls_structure_factor_coef Fsqd
_refine_ls_weighting_details 'w=1/[\s^2^(Fo^2^)+(0.0590P)^2^+1.7726P] where P=(Fo^2^+2Fc^2^)/3'
_refine_ls_weighting_scheme calc
_refine_ls_wR_factor_gt 0.1234
_refine_ls_wR_factor_ref 0.1312
_reflns_Friedel_coverage 0.000
_reflns_number_gt 9603
_reflns_number_total 11971
_reflns_threshold_expression 'I > 2\s(I)'
_cod_data_source_file d2nj00126h2.cif
_cod_data_source_block Complex1
_cod_depositor_comments 'Adding full bibliography for 7061395--7061398.cif.'
_cod_original_cell_volume 2415.1(8)
_cod_database_code 7061398
_shelx_shelxl_version_number 2018/3
_shelx_space_group_comment
;
The symmetry employed for this shelxl refinement is uniquely defined
by the following loop, which should always be used as a source of
symmetry information in preference to the above space-group names.
They are only intended as comments.
;
_shelx_estimated_absorpt_t_max 0.966
_shelx_estimated_absorpt_t_min 0.875
_olex2_refinement_description
;
1. Fixed Uiso
 At 1.2 times of:
  All B(H) groups, All C(H) groups, All C(H,H) groups
 At 1.5 times of:
  All C(H,H,H) groups
2. Rigid bond restraints
 N1, C1
 with sigma for 1-2 distances of 0.001 and sigma for 1-3 distances of 0.001
3. Others
 Fixed Sof: Cl1(0.93) Cl1A(0.07)
4.a Ternary CH refined with riding coordinates:
 B1(H1A)
4.b Secondary CH2 refined with riding coordinates:
 C16(H16A,H16B), C6(H6A,H6B), C7(H7A,H7B)
4.c Aromatic/amide H refined with riding coordinates:
 C20(H20), C28(H28), C36(H36), C30(H30), C29(H29), C21(H21), C33(H33),
 C34(H34), C22(H22), C31(H31), C4(H4), C35(H35), C23(H23), C1(H1), C2(H2),
 C32(H32), C3(H3), C14(H14), C11(H11), C13(H13), C12(H12)
4.d Idealised Me refined as rotating group:
 C18(H18A,H18B,H18C), C9(H9A,H9B,H9C)
;
_smtbx_masks_special_details
;
A solvent mask was calculated and 316 electrons were 
found in a volume of 747\%A^3^ in 1 void per unit cell. 
This is consistent with the presence of 
3[C3H7NO], 3[H2O] per Formula Unit 
which account for 300 electrons 
per unit cell.
;
_smtbx_masks_void_probe_radius 1.2
_smtbx_masks_void_truncation_radius 1.2
_olex2_submission_special_instructions 'No special instructions were received'

loop_
_space_group_symop_operation_xyz
'x, y, z'
'-x, -y, -z'

loop_
_atom_site_label
_atom_site_type_symbol
_atom_site_fract_x
_atom_site_fract_y
_atom_site_fract_z
_atom_site_U_iso_or_equiv
_atom_site_adp_type
_atom_site_occupancy
_atom_site_site_symmetry_order
_atom_site_calc_flag
_atom_site_refinement_flags_posn
_atom_site_refinement_flags_adp
_atom_site_refinement_flags_occupancy
_atom_site_disorder_assembly
_atom_site_disorder_group
Fe1 Fe 0.89159(3) 0.25683(2) 0.40911(2) 0.01624(8) Uani 1 1 d . . . . .
Mn1 Mn 0.72841(4) 0.21283(2) 0.72855(2) 0.02106(9) Uani 1 1 d . . . . .
N10 N 1.02315(19) 0.14463(11) 0.41449(11) 0.0177(3) Uani 1 1 d . . . . .
N5 N 0.3812(2) 0.31565(12) 0.58959(11) 0.0201(4) Uani 1 1 d . . . . .
N8 N 0.72795(19) 0.19183(11) 0.41692(11) 0.0183(4) Uani 1 1 d . . . . .
N11 N 1.0155(2) 0.09772(11) 0.36473(11) 0.0193(4) Uani 1 1 d . . . . .
N9 N 0.7469(2) 0.13627(12) 0.37111(12) 0.0208(4) Uani 1 1 d . . . . .
N12 N 0.9268(2) 0.28785(12) 0.28741(11) 0.0199(4) Uani 1 1 d . . . . .
N13 N 0.9205(2) 0.22504(13) 0.25340(12) 0.0217(4) Uani 1 1 d . . . . .
N7 N 0.8372(2) 0.21533(12) 0.59780(12) 0.0215(4) Uani 1 1 d . . . . .
N6 N 0.5224(2) 0.23273(12) 0.68120(12) 0.0217(4) Uani 1 1 d . . . . .
N2 N 0.6743(2) 0.37509(12) 0.66280(11) 0.0201(4) Uani 1 1 d . . . . .
N1 N 0.9117(2) 0.28164(14) 0.73385(13) 0.0266(4) Uani 1 1 d . U . . .
N14 N 0.6861(2) 0.43473(12) 0.38753(13) 0.0262(4) Uani 1 1 d . . . . .
N3 N 0.4077(2) 0.37072(14) 0.85742(13) 0.0304(5) Uani 1 1 d . . . . .
N4 N 0.5794(2) 0.26438(14) 0.82739(12) 0.0297(5) Uani 1 1 d . . . . .
N15 N 1.1373(2) 0.36352(14) 0.39902(14) 0.0324(5) Uani 1 1 d . . . . .
C16 C 0.5879(2) 0.38707(14) 0.59956(14) 0.0209(4) Uani 1 1 d . . . . .
H16A H 0.655012 0.389357 0.546397 0.025 Uiso 1 1 calc R U . . .
H16B H 0.523166 0.444722 0.591472 0.025 Uiso 1 1 calc R U . . .
C20 C 0.2097(3) 0.20082(16) 0.61620(16) 0.0269(5) Uani 1 1 d . . . . .
H20 H 0.151144 0.235395 0.576394 0.032 Uiso 1 1 calc R U . . .
C17 C 0.4963(2) 0.31123(14) 0.62514(13) 0.0196(4) Uani 1 1 d . . . . .
C19 C 0.3275(2) 0.23314(14) 0.62654(14) 0.0219(4) Uani 1 1 d . . . . .
C28 C 0.5946(2) 0.18498(15) 0.46379(15) 0.0228(4) Uani 1 1 d . . . . .
H28 H 0.552943 0.216472 0.502072 0.027 Uiso 1 1 calc R U . . .
C26 C 0.7611(2) 0.36757(14) 0.39866(14) 0.0207(4) Uani 1 1 d . . . . .
C36 C 1.1298(2) 0.10071(14) 0.45662(14) 0.0218(4) Uani 1 1 d . . . . .
H36 H 1.158277 0.118628 0.496000 0.026 Uiso 1 1 calc R U . . .
C18 C 0.3276(3) 0.39166(15) 0.52362(15) 0.0255(5) Uani 1 1 d . . . . .
H18A H 0.306116 0.445748 0.540064 0.038 Uiso 1 1 calc R U . . .
H18B H 0.238067 0.378846 0.513517 0.038 Uiso 1 1 calc R U . . .
H18C H 0.402603 0.401275 0.473079 0.038 Uiso 1 1 calc R U . . .
C25 C 0.8577(2) 0.22980(13) 0.52719(14) 0.0195(4) Uani 1 1 d . . . . .
C27 C 1.0469(3) 0.32224(14) 0.40346(14) 0.0223(4) Uani 1 1 d . . . . .
C24 C 0.4162(2) 0.18211(14) 0.68424(14) 0.0218(4) Uani 1 1 d . . . . .
C6 C 0.8198(3) 0.40792(15) 0.62637(15) 0.0250(5) Uani 1 1 d . . . . .
H6A H 0.808203 0.474087 0.611880 0.030 Uiso 1 1 calc R U . . .
H6B H 0.860917 0.392774 0.575019 0.030 Uiso 1 1 calc R U . . .
C30 C 0.6257(3) 0.09554(15) 0.38969(16) 0.0260(5) Uani 1 1 d . . . . .
H30 H 0.611668 0.053549 0.366256 0.031 Uiso 1 1 calc R U . . .
C29 C 0.5246(3) 0.12526(16) 0.44889(16) 0.0280(5) Uani 1 1 d . . . . .
H29 H 0.428976 0.108559 0.473746 0.034 Uiso 1 1 calc R U . . .
C21 C 0.1832(3) 0.11450(16) 0.66802(16) 0.0300(5) Uani 1 1 d . . . . .
H21 H 0.103817 0.089531 0.663389 0.036 Uiso 1 1 calc R U . . .
C33 C 0.9512(3) 0.36413(15) 0.22506(14) 0.0253(5) Uani 1 1 d . . . . .
H33 H 0.961037 0.419175 0.231034 0.030 Uiso 1 1 calc R U . . .
C34 C 1.1178(2) 0.02524(14) 0.37623(15) 0.0232(5) Uani 1 1 d . . . . .
H34 H 1.135343 -0.018264 0.348899 0.028 Uiso 1 1 calc R U . . .
C22 C 0.2690(3) 0.06339(16) 0.72652(17) 0.0324(6) Uani 1 1 d . . . . .
H22 H 0.245249 0.005321 0.761173 0.039 Uiso 1 1 calc R U . . .
C5 C 0.9244(3) 0.36671(16) 0.68560(15) 0.0256(5) Uani 1 1 d . . . . .
C31 C 0.9401(3) 0.26220(17) 0.17062(15) 0.0283(5) Uani 1 1 d . . . . .
H31 H 0.940015 0.232212 0.132911 0.034 Uiso 1 1 calc R U . . .
C4 C 1.0316(3) 0.41490(17) 0.68697(17) 0.0312(5) Uani 1 1 d . . . . .
H4 H 1.036803 0.475597 0.652702 0.037 Uiso 1 1 calc R U . . .
C35 C 1.1928(3) 0.02489(15) 0.43427(15) 0.0251(5) Uani 1 1 d . . . . .
H35 H 1.270682 -0.017929 0.454612 0.030 Uiso 1 1 calc R U . . .
C8 C 0.5257(3) 0.35031(16) 0.80278(15) 0.0265(5) Uani 1 1 d . . . . .
C23 C 0.3880(3) 0.09517(15) 0.73534(16) 0.0275(5) Uani 1 1 d . . . . .
H23 H 0.447781 0.059653 0.774220 0.033 Uiso 1 1 calc R U . . .
C7 C 0.5929(3) 0.41802(16) 0.72520(15) 0.0280(5) Uani 1 1 d . . . . .
H7A H 0.514696 0.464006 0.702100 0.034 Uiso 1 1 calc R U . . .
H7B H 0.660611 0.448540 0.738306 0.034 Uiso 1 1 calc R U . . .
C1 C 1.0072(3) 0.24099(18) 0.78563(16) 0.0319(5) Uani 1 1 d . U . . .
H1 H 0.998096 0.180872 0.820597 0.038 Uiso 1 1 calc R U . . .
C2 C 1.1173(3) 0.28338(18) 0.78965(18) 0.0367(6) Uani 1 1 d . . . . .
H2 H 1.183502 0.252460 0.826127 0.044 Uiso 1 1 calc R U . . .
C32 C 0.9602(3) 0.35081(17) 0.14985(15) 0.0315(5) Uani 1 1 d . . . . .
H32 H 0.976660 0.393611 0.096121 0.038 Uiso 1 1 calc R U . . .
C10 C 0.3839(3) 0.29238(18) 0.92325(17) 0.0335(6) Uani 1 1 d . . . . .
C3 C 1.1305(3) 0.37165(19) 0.73987(18) 0.0363(6) Uani 1 1 d . . . . .
H3 H 1.205502 0.402076 0.741771 0.044 Uiso 1 1 calc R U . . .
C15 C 0.4927(3) 0.22610(17) 0.90332(16) 0.0323(5) Uani 1 1 d . . . . .
C14 C 0.5004(4) 0.13865(19) 0.95674(17) 0.0411(7) Uani 1 1 d . . . . .
H14 H 0.572681 0.093188 0.943654 0.049 Uiso 1 1 calc R U . . .
B1 B 0.8957(3) 0.12911(16) 0.31152(16) 0.0214(5) Uani 1 1 d . . . . .
H1A H 0.898003 0.087461 0.280329 0.026 Uiso 1 1 calc R U . . .
C9 C 0.3267(3) 0.45978(19) 0.8518(2) 0.0431(7) Uani 1 1 d . . . . .
H9A H 0.373077 0.490127 0.877017 0.065 Uiso 1 1 calc R U . . .
H9B H 0.225148 0.453335 0.881003 0.065 Uiso 1 1 calc R U . . .
H9C H 0.327744 0.495396 0.793694 0.065 Uiso 1 1 calc R U . . .
C11 C 0.2827(3) 0.2735(2) 0.99716(19) 0.0441(7) Uani 1 1 d . . . . .
H11 H 0.211145 0.318939 1.010828 0.053 Uiso 1 1 calc R U . . .
C13 C 0.3978(4) 0.1198(2) 1.03062(18) 0.0456(7) Uani 1 1 d . . . . .
H13 H 0.400887 0.060503 1.068756 0.055 Uiso 1 1 calc R U . . .
C12 C 0.2905(4) 0.1868(2) 1.04940(19) 0.0478(8) Uani 1 1 d . . . . .
H12 H 0.221298 0.171675 1.099730 0.057 Uiso 1 1 calc R U . . .
Cl1 Cl 0.79421(9) 0.06057(4) 0.80330(4) 0.02853(15) Uani 0.93 1 d . . P A 1
Cl1A Cl 0.7247(15) 0.0385(7) 0.7979(6) 0.042(2) Uani 0.07 1 d . . P A 2

loop_
_atom_site_aniso_label
_atom_site_aniso_U_11
_atom_site_aniso_U_22
_atom_site_aniso_U_33
_atom_site_aniso_U_23
_atom_site_aniso_U_13
_atom_site_aniso_U_12
Fe1 0.01461(15) 0.01322(14) 0.02036(16) -0.00584(11) -0.00241(11) -0.00085(11)
Mn1 0.02229(17) 0.01909(16) 0.01916(17) -0.00517(13) -0.00331(13) 0.00087(13)
N10 0.0159(8) 0.0146(8) 0.0228(9) -0.0075(7) -0.0018(7) -0.0021(7)
N5 0.0182(9) 0.0166(8) 0.0243(9) -0.0045(7) -0.0038(7) -0.0034(7)
N8 0.0165(8) 0.0157(8) 0.0224(9) -0.0070(7) -0.0031(7) -0.0002(7)
N11 0.0195(9) 0.0142(8) 0.0250(9) -0.0090(7) -0.0020(7) -0.0015(7)
N9 0.0193(9) 0.0193(8) 0.0266(10) -0.0096(7) -0.0060(7) -0.0026(7)
N12 0.0200(9) 0.0166(8) 0.0223(9) -0.0072(7) -0.0019(7) -0.0013(7)
N13 0.0215(9) 0.0239(9) 0.0216(9) -0.0105(8) -0.0035(7) -0.0016(7)
N7 0.0196(9) 0.0204(9) 0.0236(10) -0.0073(7) -0.0036(7) -0.0006(7)
N6 0.0217(9) 0.0178(8) 0.0243(9) -0.0059(7) -0.0025(8) -0.0035(7)
N2 0.0195(9) 0.0202(8) 0.0231(9) -0.0093(7) -0.0059(7) -0.0011(7)
N1 0.0254(10) 0.0300(10) 0.0274(10) -0.0139(8) -0.0068(8) 0.0010(8)
N14 0.0274(10) 0.0180(9) 0.0306(11) -0.0060(8) -0.0052(8) -0.0004(8)
N3 0.0275(11) 0.0319(11) 0.0323(11) -0.0153(9) -0.0033(9) 0.0014(9)
N4 0.0351(12) 0.0262(10) 0.0227(10) -0.0082(8) 0.0006(9) 0.0006(9)
N15 0.0324(11) 0.0270(10) 0.0430(13) -0.0112(9) -0.0129(10) -0.0082(9)
C16 0.0196(10) 0.0171(9) 0.0252(11) -0.0046(8) -0.0053(9) -0.0031(8)
C20 0.0226(11) 0.0253(11) 0.0351(13) -0.0129(10) -0.0026(10) -0.0058(9)
C17 0.0166(10) 0.0185(9) 0.0226(11) -0.0069(8) -0.0008(8) -0.0027(8)
C19 0.0199(10) 0.0194(10) 0.0263(11) -0.0089(9) -0.0001(9) -0.0047(8)
C28 0.0142(10) 0.0226(10) 0.0297(12) -0.0089(9) -0.0023(9) 0.0005(8)
C26 0.0196(10) 0.0210(10) 0.0219(11) -0.0079(8) -0.0020(8) -0.0038(8)
C36 0.0169(10) 0.0202(10) 0.0271(11) -0.0073(9) -0.0043(9) -0.0003(8)
C18 0.0242(11) 0.0222(11) 0.0300(12) -0.0046(9) -0.0088(9) -0.0054(9)
C25 0.0144(9) 0.0136(9) 0.0298(12) -0.0076(8) -0.0034(8) 0.0004(7)
C27 0.0245(11) 0.0169(9) 0.0248(11) -0.0070(8) -0.0059(9) 0.0007(9)
C24 0.0205(10) 0.0185(10) 0.0259(11) -0.0091(9) -0.0009(9) -0.0017(8)
C6 0.0244(11) 0.0231(11) 0.0309(12) -0.0096(9) -0.0087(10) -0.0045(9)
C30 0.0210(11) 0.0237(11) 0.0376(13) -0.0112(10) -0.0095(10) -0.0053(9)
C29 0.0162(10) 0.0267(11) 0.0414(14) -0.0117(10) -0.0036(10) -0.0043(9)
C21 0.0289(12) 0.0258(11) 0.0403(14) -0.0157(11) -0.0023(11) -0.0106(10)
C33 0.0230(11) 0.0206(10) 0.0266(12) -0.0048(9) -0.0001(9) -0.0005(9)
C34 0.0188(10) 0.0161(9) 0.0335(12) -0.0098(9) -0.0015(9) -0.0006(8)
C22 0.0360(14) 0.0191(11) 0.0411(15) -0.0094(10) -0.0001(11) -0.0107(10)
C5 0.0238(11) 0.0262(11) 0.0307(12) -0.0140(10) -0.0072(10) -0.0004(9)
C31 0.0284(12) 0.0325(12) 0.0224(11) -0.0095(10) -0.0047(9) 0.0012(10)
C4 0.0280(12) 0.0278(12) 0.0400(14) -0.0123(11) -0.0092(11) -0.0022(10)
C35 0.0202(11) 0.0183(10) 0.0343(13) -0.0080(9) -0.0050(9) 0.0024(8)
C8 0.0255(12) 0.0305(12) 0.0260(12) -0.0141(10) -0.0054(9) 0.0011(10)
C23 0.0287(12) 0.0188(10) 0.0332(13) -0.0066(9) -0.0043(10) -0.0045(9)
C7 0.0314(13) 0.0249(11) 0.0283(12) -0.0127(10) -0.0058(10) 0.0031(10)
C1 0.0350(14) 0.0319(13) 0.0302(13) -0.0125(10) -0.0140(10) 0.0069(10)
C2 0.0397(15) 0.0357(14) 0.0406(15) -0.0163(12) -0.0183(12) 0.0031(12)
C32 0.0327(13) 0.0316(12) 0.0215(12) -0.0030(10) -0.0002(10) -0.0007(11)
C10 0.0329(13) 0.0356(13) 0.0323(13) -0.0141(11) -0.0010(11) -0.0055(11)
C3 0.0312(13) 0.0372(14) 0.0507(17) -0.0201(13) -0.0166(12) -0.0052(11)
C15 0.0364(14) 0.0338(13) 0.0252(12) -0.0112(10) -0.0001(10) -0.0044(11)
C14 0.0512(18) 0.0346(14) 0.0328(14) -0.0110(12) 0.0035(13) -0.0089(13)
B1 0.0208(12) 0.0201(11) 0.0263(13) -0.0107(10) -0.0036(10) -0.0042(9)
C9 0.0396(16) 0.0358(14) 0.0491(18) -0.0183(13) -0.0029(13) 0.0082(12)
C11 0.0369(15) 0.0469(17) 0.0473(17) -0.0218(14) 0.0049(13) -0.0059(13)
C13 0.059(2) 0.0353(14) 0.0335(15) -0.0075(12) 0.0082(14) -0.0129(14)
C12 0.0465(18) 0.0554(18) 0.0351(15) -0.0149(14) 0.0110(13) -0.0145(15)
Cl1 0.0344(4) 0.0184(3) 0.0245(3) -0.0011(2) -0.0012(3) -0.0008(3)
Cl1A 0.057(7) 0.029(5) 0.028(5) 0.004(4) -0.015(5) 0.006(5)

loop_
_atom_type_symbol
_atom_type_description
_atom_type_scat_dispersion_real
_atom_type_scat_dispersion_imag
_atom_type_scat_source
B B 0.0013 0.0007 'International Tables Vol C Tables 4.2.6.8 and 6.1.1.4'
C C 0.0033 0.0016 'International Tables Vol C Tables 4.2.6.8 and 6.1.1.4'
Cl Cl 0.1484 0.1585 'International Tables Vol C Tables 4.2.6.8 and 6.1.1.4'
Fe Fe 0.3463 0.8444 'International Tables Vol C Tables 4.2.6.8 and 6.1.1.4'
H H 0.0000 0.0000 'International Tables Vol C Tables 4.2.6.8 and 6.1.1.4'
Mn Mn 0.3368 0.7283 'International Tables Vol C Tables 4.2.6.8 and 6.1.1.4'
N N 0.0061 0.0033 'International Tables Vol C Tables 4.2.6.8 and 6.1.1.4'
O O 0.0106 0.0060 'International Tables Vol C Tables 4.2.6.8 and 6.1.1.4'

loop_
_geom_angle_atom_site_label_1
_geom_angle_atom_site_label_2
_geom_angle_atom_site_label_3
_geom_angle
_geom_angle_site_symmetry_1
_geom_angle_site_symmetry_3
_geom_angle_publ_flag
N10 Fe1 N8 88.07(7) . . ?
N10 Fe1 N12 89.06(7) . . ?
N12 Fe1 N8 88.62(8) . . ?
C26 Fe1 N10 177.27(8) . . ?
C26 Fe1 N8 90.94(8) . . ?
C26 Fe1 N12 88.37(8) . . ?
C25 Fe1 N10 92.04(8) . . ?
C25 Fe1 N8 92.38(8) . . ?
C25 Fe1 N12 178.53(8) . . ?
C25 Fe1 C26 90.55(9) . . ?
C25 Fe1 C27 86.57(9) . . ?
C27 Fe1 N10 93.37(8) . . ?
C27 Fe1 N8 178.25(8) . . ?
C27 Fe1 N12 92.40(9) . . ?
C27 Fe1 C26 87.66(9) . . ?
N7 Mn1 N2 83.63(6) . . ?
N7 Mn1 Cl1 100.51(5) . . ?
N7 Mn1 Cl1A 98.6(2) . . ?
N6 Mn1 N7 83.27(7) . . ?
N6 Mn1 N2 73.70(6) . . ?
N6 Mn1 N1 144.98(7) . . ?
N6 Mn1 N4 83.51(8) . . ?
N6 Mn1 Cl1 112.40(5) . . ?
N6 Mn1 Cl1A 93.9(3) . . ?
N2 Mn1 Cl1A 167.1(3) . . ?
N1 Mn1 N7 90.05(7) . . ?
N1 Mn1 N2 71.40(7) . . ?
N1 Mn1 Cl1 102.61(6) . . ?
N1 Mn1 Cl1A 121.2(3) . . ?
N4 Mn1 N7 156.62(7) . . ?
N4 Mn1 N2 74.18(7) . . ?
N4 Mn1 N1 89.78(8) . . ?
N4 Mn1 Cl1 102.34(6) . . ?
N4 Mn1 Cl1A 101.4(3) . . ?
Cl1 Mn1 N2 172.86(5) . . ?
N11 N10 Fe1 118.74(13) . . ?
C36 N10 Fe1 133.92(15) . . ?
C36 N10 N11 107.30(17) . . ?
C17 N5 C19 106.63(18) . . ?
C17 N5 C18 126.70(18) . . ?
C19 N5 C18 126.65(19) . . ?
N9 N8 Fe1 119.71(14) . . ?
C28 N8 Fe1 133.26(16) . . ?
C28 N8 N9 106.89(18) . . ?
N10 N11 B1 119.59(17) . . ?
C34 N11 N10 108.92(18) . . ?
C34 N11 B1 131.39(19) . . ?
N8 N9 B1 118.19(17) . . ?
C30 N9 N8 109.50(18) . . ?
C30 N9 B1 132.29(19) . . ?
N13 N12 Fe1 119.86(14) . . ?
C33 N12 Fe1 133.10(16) . . ?
C33 N12 N13 106.95(18) . . ?
N12 N13 B1 118.26(18) . . ?
C31 N13 N12 109.50(19) . . ?
C31 N13 B1 132.2(2) . . ?
C25 N7 Mn1 161.87(17) . . ?
C17 N6 Mn1 115.23(15) . . ?
C17 N6 C24 105.36(18) . . ?
C24 N6 Mn1 138.73(14) . . ?
C16 N2 Mn1 106.71(12) . . ?
C16 N2 C6 112.55(18) . . ?
C16 N2 C7 111.74(17) . . ?
C6 N2 Mn1 104.90(13) . . ?
C6 N2 C7 110.28(18) . . ?
C7 N2 Mn1 110.37(13) . . ?
C5 N1 Mn1 119.12(16) . . ?
C5 N1 C1 118.2(2) . . ?
C1 N1 Mn1 122.66(18) . . ?
C8 N3 C10 107.1(2) . . ?
C8 N3 C9 126.9(2) . . ?
C10 N3 C9 125.8(2) . . ?
C8 N4 Mn1 115.75(16) . . ?
C8 N4 C15 105.8(2) . . ?
C15 N4 Mn1 135.43(17) . . ?
N2 C16 H16A 109.5 . . ?
N2 C16 H16B 109.5 . . ?
N2 C16 C17 110.86(18) . . ?
H16A C16 H16B 108.1 . . ?
C17 C16 H16A 109.5 . . ?
C17 C16 H16B 109.5 . . ?
C19 C20 H20 122.2 . . ?
C19 C20 C21 115.7(2) . . ?
C21 C20 H20 122.2 . . ?
N5 C17 C16 122.97(19) . . ?
N6 C17 N5 113.06(19) . . ?
N6 C17 C16 123.9(2) . . ?
N5 C19 C20 131.7(2) . . ?
N5 C19 C24 105.60(19) . . ?
C20 C19 C24 122.7(2) . . ?
N8 C28 H28 124.7 . . ?
N8 C28 C29 110.5(2) . . ?
C29 C28 H28 124.7 . . ?
N14 C26 Fe1 176.0(2) . . ?
N10 C36 H36 125.0 . . ?
N10 C36 C35 109.9(2) . . ?
C35 C36 H36 125.0 . . ?
N5 C18 H18A 109.5 . . ?
N5 C18 H18B 109.5 . . ?
N5 C18 H18C 109.5 . . ?
H18A C18 H18B 109.5 . . ?
H18A C18 H18C 109.5 . . ?
H18B C18 H18C 109.5 . . ?
N7 C25 Fe1 178.68(18) . . ?
N15 C27 Fe1 178.1(2) . . ?
N6 C24 C19 109.34(19) . . ?
N6 C24 C23 130.0(2) . . ?
C23 C24 C19 120.6(2) . . ?
N2 C6 H6A 109.4 . . ?
N2 C6 H6B 109.4 . . ?
N2 C6 C5 111.29(19) . . ?
H6A C6 H6B 108.0 . . ?
C5 C6 H6A 109.4 . . ?
C5 C6 H6B 109.4 . . ?
N9 C30 H30 125.8 . . ?
N9 C30 C29 108.4(2) . . ?
C29 C30 H30 125.8 . . ?
C28 C29 H29 127.7 . . ?
C30 C29 C28 104.6(2) . . ?
C30 C29 H29 127.7 . . ?
C20 C21 H21 118.8 . . ?
C20 C21 C22 122.4(2) . . ?
C22 C21 H21 118.8 . . ?
N12 C33 H33 125.0 . . ?
N12 C33 C32 109.9(2) . . ?
C32 C33 H33 125.0 . . ?
N11 C34 H34 125.7 . . ?
N11 C34 C35 108.63(19) . . ?
C35 C34 H34 125.7 . . ?
C21 C22 H22 119.1 . . ?
C23 C22 C21 121.7(2) . . ?
C23 C22 H22 119.1 . . ?
N1 C5 C6 116.3(2) . . ?
N1 C5 C4 122.7(2) . . ?
C4 C5 C6 120.9(2) . . ?
N13 C31 H31 125.7 . . ?
N13 C31 C32 108.6(2) . . ?
C32 C31 H31 125.7 . . ?
C5 C4 H4 120.8 . . ?
C3 C4 C5 118.4(2) . . ?
C3 C4 H4 120.8 . . ?
C36 C35 H35 127.4 . . ?
C34 C35 C36 105.2(2) . . ?
C34 C35 H35 127.4 . . ?
N3 C8 C7 123.9(2) . . ?
N4 C8 N3 112.5(2) . . ?
N4 C8 C7 123.5(2) . . ?
C24 C23 H23 121.5 . . ?
C22 C23 C24 116.9(2) . . ?
C22 C23 H23 121.5 . . ?
N2 C7 C8 111.36(19) . . ?
N2 C7 H7A 109.4 . . ?
N2 C7 H7B 109.4 . . ?
C8 C7 H7A 109.4 . . ?
C8 C7 H7B 109.4 . . ?
H7A C7 H7B 108.0 . . ?
N1 C1 H1 118.7 . . ?
N1 C1 C2 122.6(2) . . ?
C2 C1 H1 118.7 . . ?
C1 C2 H2 120.4 . . ?
C1 C2 C3 119.3(2) . . ?
C3 C2 H2 120.4 . . ?
C33 C32 H32 127.5 . . ?
C31 C32 C33 105.0(2) . . ?
C31 C32 H32 127.5 . . ?
N3 C10 C15 105.4(2) . . ?
N3 C10 C11 132.7(3) . . ?
C11 C10 C15 121.8(3) . . ?
C4 C3 H3 120.6 . . ?
C2 C3 C4 118.8(2) . . ?
C2 C3 H3 120.6 . . ?
N4 C15 C10 109.1(2) . . ?
C14 C15 N4 130.3(2) . . ?
C14 C15 C10 120.5(3) . . ?
C15 C14 H14 121.3 . . ?
C15 C14 C13 117.5(3) . . ?
C13 C14 H14 121.3 . . ?
N11 B1 N9 106.67(18) . . ?
N11 B1 H1A 112.0 . . ?
N9 B1 H1A 112.0 . . ?
N13 B1 N11 106.82(18) . . ?
N13 B1 N9 107.11(18) . . ?
N13 B1 H1A 112.0 . . ?
N3 C9 H9A 109.5 . . ?
N3 C9 H9B 109.5 . . ?
N3 C9 H9C 109.5 . . ?
H9A C9 H9B 109.5 . . ?
H9A C9 H9C 109.5 . . ?
H9B C9 H9C 109.5 . . ?
C10 C11 H11 121.3 . . ?
C12 C11 C10 117.3(3) . . ?
C12 C11 H11 121.3 . . ?
C14 C13 H13 119.4 . . ?
C14 C13 C12 121.1(3) . . ?
C12 C13 H13 119.4 . . ?
C11 C12 C13 121.7(3) . . ?
C11 C12 H12 119.1 . . ?
C13 C12 H12 119.1 . . ?

loop_
_geom_bond_atom_site_label_1
_geom_bond_atom_site_label_2
_geom_bond_distance
_geom_bond_site_symmetry_2
_geom_bond_publ_flag
Fe1 N10 1.9664(17) . ?
Fe1 N8 1.9829(18) . ?
Fe1 N12 1.9826(19) . ?
Fe1 C26 1.935(2) . ?
Fe1 C25 1.929(2) . ?
Fe1 C27 1.931(2) . ?
Mn1 N7 2.276(2) . ?
Mn1 N6 2.230(2) . ?
Mn1 N2 2.4521(19) . ?
Mn1 N1 2.267(2) . ?
Mn1 N4 2.256(2) . ?
Mn1 Cl1 2.3702(8) . ?
Mn1 Cl1A 2.628(11) . ?
N10 N11 1.366(2) . ?
N10 C36 1.337(3) . ?
N5 C17 1.364(3) . ?
N5 C19 1.387(3) . ?
N5 C18 1.463(3) . ?
N8 N9 1.364(2) . ?
N8 C28 1.331(3) . ?
N11 C34 1.351(3) . ?
N11 B1 1.544(3) . ?
N9 C30 1.345(3) . ?
N9 B1 1.551(3) . ?
N12 N13 1.360(3) . ?
N12 C33 1.339(3) . ?
N13 C31 1.348(3) . ?
N13 B1 1.542(3) . ?
N7 C25 1.157(3) . ?
N6 C17 1.319(3) . ?
N6 C24 1.391(3) . ?
N2 C16 1.478(3) . ?
N2 C6 1.483(3) . ?
N2 C7 1.483(3) . ?
N1 C5 1.338(3) . ?
N1 C1 1.353(3) . ?
N14 C26 1.151(3) . ?
N3 C8 1.358(3) . ?
N3 C10 1.388(3) . ?
N3 C9 1.466(3) . ?
N4 C8 1.326(3) . ?
N4 C15 1.387(3) . ?
N15 C27 1.153(3) . ?
C16 H16A 0.9900 . ?
C16 H16B 0.9900 . ?
C16 C17 1.505(3) . ?
C20 H20 0.9500 . ?
C20 C19 1.393(3) . ?
C20 C21 1.393(3) . ?
C19 C24 1.404(3) . ?
C28 H28 0.9500 . ?
C28 C29 1.392(3) . ?
C36 H36 0.9500 . ?
C36 C35 1.391(3) . ?
C18 H18A 0.9800 . ?
C18 H18B 0.9800 . ?
C18 H18C 0.9800 . ?
C24 C23 1.402(3) . ?
C6 H6A 0.9900 . ?
C6 H6B 0.9900 . ?
C6 C5 1.507(3) . ?
C30 H30 0.9500 . ?
C30 C29 1.387(3) . ?
C29 H29 0.9500 . ?
C21 H21 0.9500 . ?
C21 C22 1.396(4) . ?
C33 H33 0.9500 . ?
C33 C32 1.398(4) . ?
C34 H34 0.9500 . ?
C34 C35 1.380(3) . ?
C22 H22 0.9500 . ?
C22 C23 1.386(4) . ?
C5 C4 1.400(3) . ?
C31 H31 0.9500 . ?
C31 C32 1.376(4) . ?
C4 H4 0.9500 . ?
C4 C3 1.395(4) . ?
C35 H35 0.9500 . ?
C8 C7 1.499(3) . ?
C23 H23 0.9500 . ?
C7 H7A 0.9900 . ?
C7 H7B 0.9900 . ?
C1 H1 0.9500 . ?
C1 C2 1.379(4) . ?
C2 H2 0.9500 . ?
C2 C3 1.387(4) . ?
C32 H32 0.9500 . ?
C10 C15 1.407(4) . ?
C10 C11 1.391(4) . ?
C3 H3 0.9500 . ?
C15 C14 1.385(4) . ?
C14 H14 0.9500 . ?
C14 C13 1.397(4) . ?
B1 H1A 1.0000 . ?
C9 H9A 0.9800 . ?
C9 H9B 0.9800 . ?
C9 H9C 0.9800 . ?
C11 H11 0.9500 . ?
C11 C12 1.368(4) . ?
C13 H13 0.9500 . ?
C13 C12 1.401(4) . ?
C12 H12 0.9500 . ?

loop_
_geom_torsion_atom_site_label_1
_geom_torsion_atom_site_label_2
_geom_torsion_atom_site_label_3
_geom_torsion_atom_site_label_4
_geom_torsion
_geom_torsion_site_symmetry_1
_geom_torsion_site_symmetry_2
_geom_torsion_site_symmetry_3
_geom_torsion_site_symmetry_4
_geom_torsion_publ_flag
Fe1 N10 N11 C34 177.93(14) . . . . ?
Fe1 N10 N11 B1 -5.3(2) . . . . ?
Fe1 N10 C36 C35 -177.51(16) . . . . ?
Fe1 N8 N9 C30 176.39(14) . . . . ?
Fe1 N8 N9 B1 -2.4(2) . . . . ?
Fe1 N8 C28 C29 -175.90(16) . . . . ?
Fe1 N12 N13 C31 176.78(15) . . . . ?
Fe1 N12 N13 B1 -3.9(2) . . . . ?
Fe1 N12 C33 C32 -176.30(17) . . . . ?
Mn1 N6 C17 N5 171.20(14) . . . . ?
Mn1 N6 C17 C16 -6.0(3) . . . . ?
Mn1 N6 C24 C19 -168.28(17) . . . . ?
Mn1 N6 C24 C23 13.7(4) . . . . ?
Mn1 N2 C16 C17 30.89(19) . . . . ?
Mn1 N2 C6 C5 -44.0(2) . . . . ?
Mn1 N2 C7 C8 -18.2(2) . . . . ?
Mn1 N1 C5 C6 -4.2(3) . . . . ?
Mn1 N1 C5 C4 177.99(18) . . . . ?
Mn1 N1 C1 C2 -179.0(2) . . . . ?
Mn1 N4 C8 N3 162.51(16) . . . . ?
Mn1 N4 C8 C7 -20.3(3) . . . . ?
Mn1 N4 C15 C10 -158.0(2) . . . . ?
Mn1 N4 C15 C14 22.1(5) . . . . ?
N10 N11 C34 C35 0.1(2) . . . . ?
N10 N11 B1 N9 -54.0(2) . . . . ?
N10 N11 B1 N13 60.3(2) . . . . ?
N10 C36 C35 C34 -0.2(3) . . . . ?
N5 C19 C24 N6 -0.7(2) . . . . ?
N5 C19 C24 C23 177.5(2) . . . . ?
N8 N9 C30 C29 0.2(3) . . . . ?
N8 N9 B1 N11 58.0(2) . . . . ?
N8 N9 B1 N13 -56.1(2) . . . . ?
N8 C28 C29 C30 0.4(3) . . . . ?
N11 N10 C36 C35 0.2(2) . . . . ?
N11 C34 C35 C36 0.0(3) . . . . ?
N9 N8 C28 C29 -0.3(2) . . . . ?
N9 C30 C29 C28 -0.3(3) . . . . ?
N12 N13 C31 C32 0.3(3) . . . . ?
N12 N13 B1 N11 -54.2(2) . . . . ?
N12 N13 B1 N9 59.8(2) . . . . ?
N12 C33 C32 C31 -0.1(3) . . . . ?
N13 N12 C33 C32 0.3(3) . . . . ?
N13 C31 C32 C33 -0.1(3) . . . . ?
N6 C24 C23 C22 177.2(2) . . . . ?
N2 C16 C17 N5 163.48(19) . . . . ?
N2 C16 C17 N6 -19.6(3) . . . . ?
N2 C6 C5 N1 35.2(3) . . . . ?
N2 C6 C5 C4 -147.0(2) . . . . ?
N1 C5 C4 C3 1.2(4) . . . . ?
N1 C1 C2 C3 1.0(4) . . . . ?
N3 C8 C7 N2 -156.2(2) . . . . ?
N3 C10 C15 N4 0.1(3) . . . . ?
N3 C10 C15 C14 180.0(3) . . . . ?
N3 C10 C11 C12 -179.9(3) . . . . ?
N4 C8 C7 N2 26.9(3) . . . . ?
N4 C15 C14 C13 179.1(3) . . . . ?
C16 N2 C6 C5 -159.67(18) . . . . ?
C16 N2 C7 C8 100.4(2) . . . . ?
C20 C19 C24 N6 -178.9(2) . . . . ?
C20 C19 C24 C23 -0.7(3) . . . . ?
C20 C21 C22 C23 -1.3(4) . . . . ?
C17 N5 C19 C20 178.0(2) . . . . ?
C17 N5 C19 C24 0.1(2) . . . . ?
C17 N6 C24 C19 1.1(2) . . . . ?
C17 N6 C24 C23 -176.9(2) . . . . ?
C19 N5 C17 N6 0.6(3) . . . . ?
C19 N5 C17 C16 177.87(19) . . . . ?
C19 C20 C21 C22 -0.1(4) . . . . ?
C19 C24 C23 C22 -0.7(3) . . . . ?
C28 N8 N9 C30 0.0(2) . . . . ?
C28 N8 N9 B1 -178.70(18) . . . . ?
C36 N10 N11 C34 -0.2(2) . . . . ?
C36 N10 N11 B1 176.57(19) . . . . ?
C18 N5 C17 N6 -177.7(2) . . . . ?
C18 N5 C17 C16 -0.5(3) . . . . ?
C18 N5 C19 C20 -3.6(4) . . . . ?
C18 N5 C19 C24 178.4(2) . . . . ?
C24 N6 C17 N5 -1.1(2) . . . . ?
C24 N6 C17 C16 -178.3(2) . . . . ?
C6 N2 C16 C17 145.43(18) . . . . ?
C6 N2 C7 C8 -133.6(2) . . . . ?
C6 C5 C4 C3 -176.5(2) . . . . ?
C30 N9 B1 N11 -120.4(2) . . . . ?
C30 N9 B1 N13 125.5(2) . . . . ?
C21 C20 C19 N5 -176.6(2) . . . . ?
C21 C20 C19 C24 1.1(3) . . . . ?
C21 C22 C23 C24 1.6(4) . . . . ?
C33 N12 N13 C31 -0.3(2) . . . . ?
C33 N12 N13 B1 178.97(19) . . . . ?
C34 N11 B1 N9 121.9(2) . . . . ?
C34 N11 B1 N13 -123.8(2) . . . . ?
C5 N1 C1 C2 -0.8(4) . . . . ?
C5 C4 C3 C2 -0.9(4) . . . . ?
C31 N13 B1 N11 125.0(2) . . . . ?
C31 N13 B1 N9 -121.0(3) . . . . ?
C8 N3 C10 C15 -0.6(3) . . . . ?
C8 N3 C10 C11 177.9(3) . . . . ?
C8 N4 C15 C10 0.4(3) . . . . ?
C8 N4 C15 C14 -179.4(3) . . . . ?
C7 N2 C16 C17 -89.8(2) . . . . ?
C7 N2 C6 C5 74.8(2) . . . . ?
C1 N1 C5 C6 177.5(2) . . . . ?
C1 N1 C5 C4 -0.3(4) . . . . ?
C1 C2 C3 C4 -0.1(4) . . . . ?
C10 N3 C8 N4 0.9(3) . . . . ?
C10 N3 C8 C7 -176.3(2) . . . . ?
C10 C15 C14 C13 -0.7(4) . . . . ?
C10 C11 C12 C13 1.5(5) . . . . ?
C15 N4 C8 N3 -0.8(3) . . . . ?
C15 N4 C8 C7 176.4(2) . . . . ?
C15 C10 C11 C12 -1.6(5) . . . . ?
C15 C14 C13 C12 0.6(5) . . . . ?
C14 C13 C12 C11 -1.0(5) . . . . ?
B1 N11 C34 C35 -176.2(2) . . . . ?
B1 N9 C30 C29 178.7(2) . . . . ?
B1 N13 C31 C32 -178.9(2) . . . . ?
C9 N3 C8 N4 176.6(2) . . . . ?
C9 N3 C8 C7 -0.6(4) . . . . ?
C9 N3 C10 C15 -176.3(3) . . . . ?
C9 N3 C10 C11 2.2(5) . . . . ?
C11 C10 C15 N4 -178.6(3) . . . . ?
C11 C10 C15 C14 1.3(4) . . . . ?

loop_
_smtbx_masks_void_nr
_smtbx_masks_void_average_x
_smtbx_masks_void_average_y
_smtbx_masks_void_average_z
_smtbx_masks_void_volume
_smtbx_masks_void_count_electrons
_smtbx_masks_void_content
1 0.255 -0.291 0.000 747.3 316.0 '6 DMF,6 H2O'
